data_4510518
loop_
_publ_author_name
'Phukan, Nithi'
'Baruah, Jubaraj B.'

_publ_section_title
;
 Polymorphs of 1-(5-Methylthiazol-2-yl)-3-phenylthiourea and Various
 Anion-Assisted Assemblies of Two Positional Isomers
;
_journal_issue 5
_journal_name_full 'Crystal Growth &amp; Design'
_journal_page_first 2640
_journal_paper_doi 10.1021/cg5003379
_journal_volume 14
_journal_year 2014
_chemical_formula_sum 'C11 H11 N3 S2'
_chemical_formula_weight 249.35
_chemical_name_systematic
; 
 ? 
;
_space_group_IT_number 14
_symmetry_cell_setting monoclinic
_symmetry_space_group_name_Hall '-P 2ybc'
_symmetry_space_group_name_H-M 'P 1 21/c 1'
_atom_sites_solution_hydrogens geom
_atom_sites_solution_primary direct
_atom_sites_solution_secondary difmap
_audit_creation_method SHELXL-97
_cell_angle_alpha 90.00
_cell_angle_beta 113.537(2)
_cell_angle_gamma 90.00
_cell_formula_units_Z 4
_cell_length_a 11.3183(4)
_cell_length_b 5.7063(2)
_cell_length_c 20.5287(6)
_cell_measurement_temperature 296(2)
_cell_volume 1215.55(7)
_computing_structure_refinement 'SHELXL-97 (Sheldrick, 1997)'
_computing_structure_solution 'SHELXS-97 (Sheldrick, 1990)'
_diffrn_ambient_temperature 296(2)
_diffrn_measured_fraction_theta_full 0.982
_diffrn_measured_fraction_theta_max 0.982
_diffrn_radiation_monochromator graphite
_diffrn_radiation_source 'fine-focus sealed tube'
_diffrn_radiation_type MoK\a
_diffrn_radiation_wavelength 0.71073
_diffrn_reflns_av_R_equivalents 0.0838
_diffrn_reflns_av_sigmaI/netI 0.0342
_diffrn_reflns_limit_h_max 12
_diffrn_reflns_limit_h_min -13
_diffrn_reflns_limit_k_max 6
_diffrn_reflns_limit_k_min -6
_diffrn_reflns_limit_l_max 23
_diffrn_reflns_limit_l_min -23
_diffrn_reflns_number 12539
_diffrn_reflns_theta_full 25.50
_diffrn_reflns_theta_max 25.50
_diffrn_reflns_theta_min 1.96
_exptl_absorpt_coefficient_mu 0.413
_exptl_absorpt_correction_T_max 0.952
_exptl_absorpt_correction_T_min 0.888
_exptl_absorpt_correction_type multi-scan
_exptl_absorpt_process_details multi-scan
_exptl_crystal_colour colorless
_exptl_crystal_density_diffrn 1.363
_exptl_crystal_density_method 'not measured'
_exptl_crystal_description needle
_exptl_crystal_F_000 520
_exptl_crystal_size_max 0.32
_exptl_crystal_size_mid 0.24
_exptl_crystal_size_min 0.12
_refine_diff_density_max 0.228
_refine_diff_density_min -0.268
_refine_diff_density_rms 0.045
_refine_ls_extinction_method none
_refine_ls_goodness_of_fit_ref 1.080
_refine_ls_hydrogen_treatment mixed
_refine_ls_matrix_type full
_refine_ls_number_parameters 178
_refine_ls_number_reflns 2225
_refine_ls_number_restraints 0
_refine_ls_restrained_S_all 1.080
_refine_ls_R_factor_all 0.0439
_refine_ls_R_factor_gt 0.0371
_refine_ls_shift/su_max 0.001
_refine_ls_shift/su_mean 0.000
_refine_ls_structure_factor_coef Fsqd
_refine_ls_weighting_details 'calc w=1/[\s^2^(Fo^2^)+(0.0620P)^2^+0.1155P] where P=(Fo^2^+2Fc^2^)/3'
_refine_ls_weighting_scheme calc
_refine_ls_wR_factor_gt 0.1020
_refine_ls_wR_factor_ref 0.1066
_reflns_number_gt 1791
_reflns_number_total 2225
_reflns_threshold_expression >2sigma(I)
_cod_data_source_file PTH1a.cif
_cod_data_source_block PTH1a
_cod_depositor_comments
;
The following automatic conversions were performed:

'_symmetry_cell_setting' value 'Monoclinic' changed to 'monoclinic'
according to
/usr/data/users/saulius/crontab/automatic-downloads/rss-feeds/ACS/lib/dictionaries/cif_core.dic
dictionary named 'cif_core.dic' version 2.4.2 from 2011-04-26.

Automatic conversion script
Id: cif_fix_values 2281 2013-09-26 08:29:07Z andrius 

 Adding full bibliography for 4510508--4510523.cif.
;
_cod_original_sg_symbol_H-M 'P2(1)/c  '
_cod_database_code 4510518

loop_
_symmetry_equiv_pos_as_xyz
'x, y, z'
'-x, y+1/2, -z+1/2'
'-x, -y, -z'
'x, -y-1/2, z-1/2'

loop_
_atom_site_label
_atom_site_type_symbol
_atom_site_fract_x
_atom_site_fract_y
_atom_site_fract_z
_atom_site_U_iso_or_equiv
_atom_site_adp_type
_atom_site_occupancy
_atom_site_symmetry_multiplicity
_atom_site_calc_flag
_atom_site_refinement_flags
S1 S 1.00185(5) 1.05924(9) 1.10853(3) 0.0525(2) Uani 1 1 d .
S2 S 0.81315(5) 0.38909(10) 0.91823(3) 0.0579(2) Uani 1 1 d .
N3 N 0.65692(16) 0.6781(3) 0.94841(10) 0.0539(5) Uani 1 1 d .
N2 N 0.87340(17) 0.7229(3) 1.01511(9) 0.0483(4) Uani 1 1 d .
N1 N 0.75624(17) 1.0013(3) 1.05278(10) 0.0547(5) Uani 1 1 d .
C6 C 0.54588(18) 0.5936(3) 0.89012(11) 0.0468(5) Uani 1 1 d .
C11 C 0.4894(2) 0.3864(4) 0.89510(15) 0.0649(6) Uani 1 1 d .
C10 C 0.3808(3) 0.3099(6) 0.8383(2) 0.0823(8) Uani 1 1 d .
C9 C 0.3316(3) 0.4414(7) 0.77751(18) 0.0878(10) Uani 1 1 d .
C8 C 0.3868(3) 0.6474(7) 0.77304(15) 0.0867(9) Uani 1 1 d .
C7 C 0.4948(2) 0.7266(5) 0.82961(13) 0.0645(6) Uani 1 1 d .
C5 C 0.77732(18) 0.6064(3) 0.96220(10) 0.0447(5) Uani 1 1 d .
C4 C 0.86342(18) 0.9140(3) 1.05401(10) 0.0438(5) Uani 1 1 d .
C3 C 0.7840(2) 1.1930(4) 1.09764(12) 0.0585(6) Uani 1 1 d .
C2 C 0.9072(2) 1.2506(3) 1.13281(11) 0.0508(5) Uani 1 1 d .
C1 C 0.9675(2) 1.4435(4) 1.18567(12) 0.0634(6) Uani 1 1 d .
H1A H 0.9018 1.5505 1.1853 0.095 Uiso 1 1 calc R
H1B H 1.0294 1.5257 1.1731 0.095 Uiso 1 1 calc R
H1C H 1.0098 1.3774 1.2323 0.095 Uiso 1 1 calc R
H3A H 0.717(2) 1.272(4) 1.1031(13) 0.072(7) Uiso 1 1 d .
H3 H 0.647(2) 0.793(4) 0.9723(12) 0.059(7) Uiso 1 1 d .
H2 H 0.944(2) 0.675(4) 1.0241(10) 0.042(6) Uiso 1 1 d .
H7 H 0.540(3) 0.866(5) 0.8264(14) 0.083(8) Uiso 1 1 d .
H9 H 0.256(3) 0.379(5) 0.7385(15) 0.095(9) Uiso 1 1 d .
H8 H 0.356(3) 0.747(5) 0.7359(17) 0.094(9) Uiso 1 1 d .
H10 H 0.355(3) 0.159(6) 0.8379(17) 0.108(10) Uiso 1 1 d .
H11 H 0.524(3) 0.300(5) 0.9359(14) 0.076(8) Uiso 1 1 d .

loop_
_atom_site_aniso_label
_atom_site_aniso_U_11
_atom_site_aniso_U_22
_atom_site_aniso_U_33
_atom_site_aniso_U_23
_atom_site_aniso_U_13
_atom_site_aniso_U_12
S1 0.0456(3) 0.0550(3) 0.0518(4) -0.0104(2) 0.0142(3) 0.0045(2)
S2 0.0397(3) 0.0689(4) 0.0580(4) -0.0222(3) 0.0122(3) 0.0092(2)
N3 0.0368(10) 0.0624(11) 0.0588(11) -0.0142(9) 0.0152(8) 0.0083(8)
N2 0.0348(10) 0.0579(10) 0.0488(10) -0.0118(8) 0.0131(8) 0.0083(8)
N1 0.0469(10) 0.0602(10) 0.0618(11) -0.0124(8) 0.0267(9) 0.0041(8)
C6 0.0328(10) 0.0578(11) 0.0507(12) -0.0072(9) 0.0176(9) 0.0084(8)
C11 0.0554(15) 0.0594(14) 0.0752(17) 0.0034(12) 0.0213(13) 0.0057(11)
C10 0.0522(16) 0.0770(18) 0.114(3) -0.0257(18) 0.0298(17) -0.0119(14)
C9 0.0419(15) 0.134(3) 0.075(2) -0.039(2) 0.0107(15) 0.0032(17)
C8 0.0648(19) 0.134(3) 0.0520(17) 0.0113(18) 0.0141(15) 0.0294(19)
C7 0.0552(14) 0.0794(16) 0.0613(15) 0.0092(12) 0.0259(12) 0.0093(12)
C5 0.0384(11) 0.0535(11) 0.0408(11) -0.0024(8) 0.0145(9) 0.0065(8)
C4 0.0428(12) 0.0474(10) 0.0422(11) -0.0010(8) 0.0181(9) 0.0049(8)
C3 0.0580(15) 0.0592(12) 0.0656(15) -0.0104(10) 0.0323(12) 0.0100(11)
C2 0.0624(14) 0.0464(10) 0.0469(11) -0.0025(8) 0.0254(10) 0.0067(9)
C1 0.0803(17) 0.0528(12) 0.0554(13) -0.0109(10) 0.0254(13) 0.0020(11)

loop_
_atom_type_symbol
_atom_type_description
_atom_type_scat_dispersion_real
_atom_type_scat_dispersion_imag
_atom_type_scat_source
C C 0.0033 0.0016 'International Tables Vol C Tables 4.2.6.8 and 6.1.1.4'
H H 0.0000 0.0000 'International Tables Vol C Tables 4.2.6.8 and 6.1.1.4'
N N 0.0061 0.0033 'International Tables Vol C Tables 4.2.6.8 and 6.1.1.4'
S S 0.1246 0.1234 'International Tables Vol C Tables 4.2.6.8 and 6.1.1.4'

loop_
_geom_angle_atom_site_label_1
_geom_angle_atom_site_label_2
_geom_angle_atom_site_label_3
_geom_angle
C4 S1 C2 89.07(10)
C5 N3 C6 123.61(17)
C5 N3 H3 117.8(15)
C6 N3 H3 118.1(15)
C5 N2 C4 128.41(18)
C5 N2 H2 115.0(15)
C4 N2 H2 116.6(15)
C4 N1 C3 109.10(18)
C11 C6 C7 120.4(2)
C11 C6 N3 120.7(2)
C7 C6 N3 118.9(2)
C6 C11 C10 119.6(3)
C6 C11 H11 119.8(17)
C10 C11 H11 120.6(17)
C9 C10 C11 119.7(3)
C9 C10 H10 120(2)
C11 C10 H10 119(2)
C8 C9 C10 120.5(3)
C8 C9 H9 122.7(16)
C10 C9 H9 116.8(17)
C9 C8 C7 120.3(3)
C9 C8 H8 125.0(19)
C7 C8 H8 115(2)
C6 C7 C8 119.4(3)
C6 C7 H7 118.5(16)
C8 C7 H7 121.8(16)
N3 C5 N2 116.05(17)
N3 C5 S2 123.81(15)
N2 C5 S2 120.13(14)
N1 C4 N2 125.51(19)
N1 C4 S1 115.17(15)
N2 C4 S1 119.31(15)
C2 C3 N1 117.9(2)
C2 C3 H3A 123.1(16)
N1 C3 H3A 119.0(16)
C3 C2 C1 130.3(2)
C3 C2 S1 108.79(15)
C1 C2 S1 120.87(17)
C2 C1 H1A 109.5
C2 C1 H1B 109.5
H1A C1 H1B 109.5
C2 C1 H1C 109.5
H1A C1 H1C 109.5
H1B C1 H1C 109.5

loop_
_geom_bond_atom_site_label_1
_geom_bond_atom_site_label_2
_geom_bond_distance
S1 C4 1.730(2)
S1 C2 1.736(2)
S2 C5 1.6760(18)
N3 C5 1.340(2)
N3 C6 1.429(3)
N3 H3 0.85(2)
N2 C5 1.364(2)
N2 C4 1.383(2)
N2 H2 0.79(2)
N1 C4 1.302(2)
N1 C3 1.383(3)
C6 C11 1.367(3)
C6 C7 1.371(3)
C11 C10 1.385(4)
C11 H11 0.92(3)
C10 C9 1.369(5)
C10 H10 0.91(3)
C9 C8 1.351(5)
C9 H9 0.98(3)
C8 C7 1.383(4)
C8 H8 0.90(3)
C7 H7 0.96(3)
C3 C2 1.330(3)
C3 H3A 0.93(3)
C2 C1 1.505(3)
C1 H1A 0.9600
C1 H1B 0.9600
C1 H1C 0.9600
